data_1537441
loop_
_publ_author_name
'Huggins, M.L.'
'Frank, G.O.'

_publ_section_title
;
 The crystal structure of potassium dithionate, K2 S2 O6
;
_journal_name_full 'American Mineralogist'
_journal_page_first 580
_journal_page_last 591
_journal_volume 16
_journal_year 1931
_chemical_formula_sum 'O6 Rb2 S2'
_chemical_name_systematic 'Rb2 (S2 O6)'
_space_group_IT_number 150
_symmetry_space_group_name_Hall 'P 3 2"'
_symmetry_space_group_name_H-M 'P 3 2 1'
_cell_angle_alpha 90
_cell_angle_beta 90
_cell_angle_gamma 120
_cell_formula_units_Z 3
_cell_length_a 10
_cell_length_b 10
_cell_length_c 6.3
_cell_volume 545.596
_citation_journal_id_ASTM AMMIAY
_cod_data_source_file Huggins_AMMIAY_1931_1968.cif
_cod_data_source_block O6Rb2S2
_cod_database_code 1537441

loop_
_symmetry_equiv_pos_as_xyz
x,y,z
-y,x-y,z
-x+y,-x,z
y,x,-z
-x,-x+y,-z
x-y,-y,-z

loop_
_atom_site_label
_atom_site_type_symbol
_atom_site_fract_x
_atom_site_fract_y
_atom_site_fract_z
_atom_site_occupancy
_atom_site_U_iso_or_equiv
Rb1 Rb+1 0.3 0 0.5 1 0.0
S3 S+5 0.3333 0.6667 0.27 1 0.0
O2 O-2 0.615 0.17 0.34 1 0.0
S2 S+5 0.3333 0.6667 0.59 1 0.0
O1 O-2 0.165 0.11 0.23 1 0.0
S1 S+5 0 0 0.16 1 0.0
Rb2 Rb+1 0.625 0 0 1 0.0
O3 O-2 0.505 0.21 0.8 1 0.0
